data_2234929
loop_
_publ_author_name
'Sundaramoorthy, S.'
'Sivakumar, N.'
'Bakthadoss, M.'
'Velmurugan, D.'

_publ_section_title
;
 1-Methyl-3-(2-methylphenyl)-3a-nitro-1,2,3,3a,4,9b-hexahydrochromeno[4,3-<i>b</i>]pyrrole
;
_journal_coeditor_code BT5906
_journal_issue 6
_journal_name_full 'Acta Crystallographica Section E'
_journal_page_first o1735
_journal_paper_doi 10.1107/S1600536812020338
_journal_volume 68
_journal_year 2012
_chemical_formula_iupac 'C19 H20 N2 O3'
_chemical_formula_moiety 'C19 H20 N2 O3'
_chemical_formula_sum 'C19 H20 N2 O3'
_chemical_formula_weight 324.37
_chemical_name_systematic
;
1-Methyl-3-(2-methylphenyl)-3a-nitro-1,2,3,3a,4,9b-
hexahydrochromeno[4,3-<i>b</i>]pyrrole
;
_space_group_IT_number 14
_symmetry_cell_setting monoclinic
_symmetry_space_group_name_Hall '-P 2yn'
_symmetry_space_group_name_H-M 'P 1 21/n 1'
_atom_sites_solution_hydrogens geom
_atom_sites_solution_primary direct
_atom_sites_solution_secondary difmap
_audit_creation_method SHELXL-97
_cell_angle_alpha 90.00
_cell_angle_beta 97.605(2)
_cell_angle_gamma 90.00
_cell_formula_units_Z 8
_cell_length_a 17.8782(13)
_cell_length_b 8.0447(6)
_cell_length_c 23.4660(17)
_cell_measurement_reflns_used 1223
_cell_measurement_temperature 293(2)
_cell_measurement_theta_max 28.35
_cell_measurement_theta_min 1.35
_cell_volume 3345.3(4)
_computing_cell_refinement 'SAINT (Bruker, 2008)'
_computing_data_collection 'APEX2 (Bruker, 2008)'
_computing_data_reduction 'SAINT (Bruker, 2008)'
_computing_molecular_graphics 'ORTEP-3 (Farrugia, 1997)'
_computing_publication_material 'SHELXL97 (Sheldrick, 2008) and PLATON (Spek, 2009)'
_computing_structure_refinement 'SHELXL97 (Sheldrick, 2008)'
_computing_structure_solution 'SHELXS97 (Sheldrick, 2008)'
_diffrn_ambient_temperature 293(2)
_diffrn_measured_fraction_theta_full 1.000
_diffrn_measured_fraction_theta_max 0.981
_diffrn_measurement_device_type 'Bruker SMART APEXII area-detector'
_diffrn_measurement_method '\w and \f scans'
_diffrn_radiation_monochromator graphite
_diffrn_radiation_source 'fine-focus sealed tube'
_diffrn_radiation_type MoK\a
_diffrn_radiation_wavelength 0.71073
_diffrn_reflns_av_R_equivalents 0.0301
_diffrn_reflns_av_sigmaI/netI 0.0290
_diffrn_reflns_limit_h_max 23
_diffrn_reflns_limit_h_min -23
_diffrn_reflns_limit_k_max 10
_diffrn_reflns_limit_k_min -10
_diffrn_reflns_limit_l_max 31
_diffrn_reflns_limit_l_min -31
_diffrn_reflns_number 30608
_diffrn_reflns_theta_full 25.00
_diffrn_reflns_theta_max 28.35
_diffrn_reflns_theta_min 1.35
_diffrn_standards_number 0
_exptl_absorpt_coefficient_mu 0.088
_exptl_absorpt_correction_T_max 0.983
_exptl_absorpt_correction_T_min 0.979
_exptl_absorpt_correction_type multi-scan
_exptl_absorpt_process_details '(SADABS; Bruker, 2008)'
_exptl_crystal_colour Colourless
_exptl_crystal_density_diffrn 1.288
_exptl_crystal_density_method 'not measured'
_exptl_crystal_description block
_exptl_crystal_F_000 1376
_exptl_crystal_size_max 0.24
_exptl_crystal_size_mid 0.23
_exptl_crystal_size_min 0.2
_refine_diff_density_max 0.202
_refine_diff_density_min -0.244
_refine_ls_extinction_method none
_refine_ls_goodness_of_fit_ref 1.002
_refine_ls_hydrogen_treatment constr
_refine_ls_matrix_type full
_refine_ls_number_parameters 437
_refine_ls_number_reflns 8190
_refine_ls_number_restraints 0
_refine_ls_restrained_S_all 1.002
_refine_ls_R_factor_all 0.0821
_refine_ls_R_factor_gt 0.0491
_refine_ls_shift/su_max 0.000
_refine_ls_shift/su_mean 0.000
_refine_ls_structure_factor_coef Fsqd
_refine_ls_weighting_details 'calc w=1/[\s^2^(Fo^2^)+(0.0745P)^2^+0.4617P] where P=(Fo^2^+2Fc^2^)/3'
_refine_ls_weighting_scheme calc
_refine_ls_wR_factor_gt 0.1259
_refine_ls_wR_factor_ref 0.1490
_reflns_number_gt 5303
_reflns_number_total 8190
_reflns_threshold_expression I>2\s(I)
_cod_data_source_file bt5906.cif
_cod_data_source_block I
_cod_original_sg_symbol_H-M 'P 21/n'
_cod_database_code 2234929
_cod_database_fobs_code 2234929

loop_
_symmetry_equiv_pos_as_xyz
'x, y, z'
'-x+1/2, y+1/2, -z+1/2'
'-x, -y, -z'
'x-1/2, -y-1/2, z-1/2'

loop_
_atom_site_type_symbol
_atom_site_label
_atom_site_fract_x
_atom_site_fract_y
_atom_site_fract_z
_atom_site_U_iso_or_equiv
_atom_site_adp_type
_atom_site_calc_flag
_atom_site_refinement_flags
_atom_site_occupancy
_atom_site_symmetry_multiplicity
C C1 0.02218(11) 0.2127(2) -0.20011(6) 0.0595(4) Uani d . 1 1
C C2 -0.04495(16) 0.2582(3) -0.23344(8) 0.0828(7) Uani d . 1 1
H H2 -0.0427 0.3143 -0.2678 0.099 Uiso calc R 1 1
C C3 -0.11375(15) 0.2233(3) -0.21748(9) 0.0950(8) Uani d . 1 1
H H3 -0.1575 0.2571 -0.2405 0.114 Uiso calc R 1 1
C C4 -0.11849(11) 0.1391(3) -0.16774(8) 0.0814(6) Uani d . 1 1
H H4 -0.1653 0.1120 -0.1572 0.098 Uiso calc R 1 1
C C5 -0.05315(9) 0.0942(2) -0.13315(7) 0.0579(4) Uani d . 1 1
H H5 -0.0566 0.0378 -0.0990 0.070 Uiso calc R 1 1
C C6 0.01721(8) 0.13101(18) -0.14794(6) 0.0453(3) Uani d . 1 1
C C7 0.08806(8) 0.08815(19) -0.10752(6) 0.0451(3) Uani d . 1 1
H H7 0.1301 0.0877 -0.1304 0.054 Uiso calc R 1 1
C C8 0.08968(10) -0.0800(2) -0.07584(6) 0.0566(4) Uani d . 1 1
H H8A 0.0398 -0.1295 -0.0804 0.068 Uiso calc R 1 1
H H8B 0.1241 -0.1562 -0.0911 0.068 Uiso calc R 1 1
C C9 0.15975(7) 0.10856(19) -0.01373(6) 0.0421(3) Uani d . 1 1
H H9 0.2080 0.0871 -0.0279 0.051 Uiso calc R 1 1
C C10 0.10890(8) 0.21210(18) -0.05732(6) 0.0430(3) Uani d . 1 1
C C11 0.04311(8) 0.2785(2) -0.03001(6) 0.0478(4) Uani d . 1 1
H H11A 0.0113 0.3449 -0.0580 0.057 Uiso calc R 1 1
H H11B 0.0132 0.1859 -0.0192 0.057 Uiso calc R 1 1
C C12 0.12604(8) 0.32064(19) 0.05721(6) 0.0456(3) Uani d . 1 1
C C13 0.17300(8) 0.19351(19) 0.04372(6) 0.0437(3) Uani d . 1 1
C C14 0.23511(9) 0.1557(2) 0.08367(7) 0.0633(5) Uani d . 1 1
H H14 0.2687 0.0740 0.0751 0.076 Uiso calc R 1 1
C C15 0.24807(12) 0.2370(3) 0.13589(8) 0.0778(6) Uani d . 1 1
H H15 0.2894 0.2083 0.1624 0.093 Uiso calc R 1 1
C C16 0.19997(11) 0.3598(3) 0.14866(7) 0.0712(5) Uani d . 1 1
H H16 0.2085 0.4139 0.1839 0.085 Uiso calc R 1 1
C C17 0.13908(10) 0.4035(2) 0.10942(7) 0.0586(4) Uani d . 1 1
H H17 0.1068 0.4880 0.1178 0.070 Uiso calc R 1 1
C C18 0.15600(10) -0.1859(2) 0.01335(7) 0.0574(4) Uani d . 1 1
H H18A 0.2014 -0.2047 -0.0035 0.086 Uiso calc R 1 1
H H18B 0.1248 -0.2834 0.0086 0.086 Uiso calc R 1 1
H H18C 0.1686 -0.1622 0.0536 0.086 Uiso calc R 1 1
C C19 0.09576(14) 0.2474(3) -0.22223(8) 0.0878(7) Uani d . 1 1
H H19A 0.1217 0.1447 -0.2265 0.132 Uiso calc R 1 1
H H19B 0.1264 0.3176 -0.1955 0.132 Uiso calc R 1 1
H H19C 0.0862 0.3022 -0.2588 0.132 Uiso calc R 1 1
N N1 0.11522(6) -0.04540(15) -0.01501(5) 0.0435(3) Uani d . 1 1
N N2 0.15168(10) 0.3563(2) -0.07917(5) 0.0635(4) Uani d . 1 1
O O1 0.11776(11) 0.48303(19) -0.09268(7) 0.1014(5) Uani d . 1 1
O O2 0.21817(9) 0.3339(2) -0.08460(7) 0.0966(5) Uani d . 1 1
O O3 0.06649(6) 0.37738(15) 0.01962(4) 0.0589(3) Uani d . 1 1
C C1' 0.55207(10) 0.7413(2) 0.25226(7) 0.0575(4) Uani d . 1 1
C C2' 0.62524(12) 0.7853(3) 0.27581(8) 0.0763(6) Uani d . 1 1
H H2' 0.6326 0.8360 0.3117 0.092 Uiso calc R 1 1
C C3' 0.68625(12) 0.7563(4) 0.24788(10) 0.0930(7) Uani d . 1 1
H H3' 0.7343 0.7873 0.2646 0.112 Uiso calc R 1 1
C C4' 0.67598(11) 0.6809(3) 0.19500(9) 0.0865(7) Uani d . 1 1
H H4' 0.7172 0.6615 0.1755 0.104 Uiso calc R 1 1
C C5' 0.60464(10) 0.6338(3) 0.17073(7) 0.0665(5) Uani d . 1 1
H H5' 0.5983 0.5821 0.1350 0.080 Uiso calc R 1 1
C C6' 0.54199(9) 0.6622(2) 0.19867(6) 0.0516(4) Uani d . 1 1
C C7' 0.46479(9) 0.6026(2) 0.17122(7) 0.0526(4) Uani d . 1 1
H H7' 0.4334 0.5847 0.2019 0.063 Uiso calc R 1 1
C C8' 0.46583(10) 0.4408(2) 0.13662(7) 0.0598(4) Uani d . 1 1
H H8'1 0.5135 0.3833 0.1461 0.072 Uiso calc R 1 1
H H8'2 0.4253 0.3675 0.1443 0.072 Uiso calc R 1 1
C C9' 0.39224(8) 0.61203(18) 0.07478(6) 0.0468(3) Uani d . 1 1
H H9' 0.3470 0.5529 0.0832 0.056 Uiso calc R 1 1
C C10' 0.42164(8) 0.72296(19) 0.12586(7) 0.0503(4) Uani d . 1 1
C C11' 0.47021(10) 0.8579(2) 0.10545(8) 0.0618(4) Uani d . 1 1
H H11C 0.4893 0.9281 0.1377 0.074 Uiso calc R 1 1
H H11D 0.5131 0.8076 0.0907 0.074 Uiso calc R 1 1
C C12' 0.39385(9) 0.8719(2) 0.01524(7) 0.0526(4) Uani d . 1 1
C C13' 0.37439(8) 0.70552(19) 0.01904(7) 0.0478(3) Uani d . 1 1
C C14' 0.33460(9) 0.6325(2) -0.02933(7) 0.0607(4) Uani d . 1 1
H H14' 0.3195 0.5222 -0.0275 0.073 Uiso calc R 1 1
C C15' 0.31695(11) 0.7189(3) -0.07995(8) 0.0711(5) Uani d . 1 1
H H15' 0.2916 0.6663 -0.1122 0.085 Uiso calc R 1 1
C C16' 0.33701(11) 0.8836(3) -0.08254(8) 0.0721(5) Uani d . 1 1
H H16' 0.3250 0.9429 -0.1165 0.086 Uiso calc R 1 1
C C17' 0.37472(10) 0.9603(2) -0.03502(8) 0.0648(5) Uani d . 1 1
H H17' 0.3874 1.0722 -0.0366 0.078 Uiso calc R 1 1
C C18' 0.44213(11) 0.3545(2) 0.03745(8) 0.0638(5) Uani d . 1 1
H H18D 0.4828 0.2763 0.0449 0.096 Uiso calc R 1 1
H H18E 0.4392 0.3937 -0.0014 0.096 Uiso calc R 1 1
H H18F 0.3955 0.3013 0.0429 0.096 Uiso calc R 1 1
C C19' 0.48834(12) 0.7791(3) 0.28559(8) 0.0723(5) Uani d . 1 1
H H19D 0.5081 0.8218 0.3227 0.108 Uiso calc R 1 1
H H19E 0.4603 0.6792 0.2901 0.108 Uiso calc R 1 1
H H19F 0.4557 0.8603 0.2653 0.108 Uiso calc R 1 1
N N1' 0.45555(7) 0.49419(15) 0.07680(6) 0.0503(3) Uani d . 1 1
N N2' 0.35723(10) 0.8038(2) 0.15211(7) 0.0708(4) Uani d . 1 1
O O1' 0.36829(10) 0.9366(2) 0.17476(8) 0.1120(6) Uani d . 1 1
O O2' 0.29936(10) 0.7331(3) 0.15009(11) 0.1409(9) Uani d . 1 1
O O3' 0.42965(8) 0.95748(14) 0.06165(5) 0.0702(4) Uani d . 1 1

loop_
_atom_site_aniso_label
_atom_site_aniso_U_11
_atom_site_aniso_U_22
_atom_site_aniso_U_33
_atom_site_aniso_U_12
_atom_site_aniso_U_13
_atom_site_aniso_U_23
C1 0.0953(12) 0.0420(9) 0.0390(7) -0.0038(9) 0.0005(8) -0.0055(7)
C2 0.137(2) 0.0639(13) 0.0399(8) 0.0232(14) -0.0154(11) -0.0052(8)
C3 0.1028(17) 0.112(2) 0.0596(12) 0.0460(15) -0.0303(12) -0.0294(12)
C4 0.0604(10) 0.1124(18) 0.0670(11) 0.0170(11) -0.0083(9) -0.0338(12)
C5 0.0572(9) 0.0653(11) 0.0493(8) 0.0002(8) -0.0003(7) -0.0102(8)
C6 0.0576(8) 0.0379(8) 0.0386(7) -0.0013(7) -0.0003(6) -0.0057(6)
C7 0.0500(8) 0.0423(8) 0.0422(7) -0.0030(7) 0.0029(6) -0.0060(6)
C8 0.0681(10) 0.0417(9) 0.0557(9) 0.0025(8) -0.0074(7) -0.0034(7)
C9 0.0373(7) 0.0445(8) 0.0444(7) 0.0040(6) 0.0046(5) -0.0028(6)
C10 0.0505(8) 0.0381(8) 0.0396(7) -0.0048(6) 0.0027(6) 0.0006(6)
C11 0.0508(8) 0.0433(8) 0.0463(7) 0.0108(7) -0.0050(6) -0.0044(6)
C12 0.0487(8) 0.0437(8) 0.0427(7) 0.0020(7) 0.0001(6) -0.0002(6)
C13 0.0426(7) 0.0434(8) 0.0435(7) 0.0007(6) 0.0002(6) -0.0010(6)
C14 0.0545(9) 0.0682(12) 0.0620(9) 0.0129(9) -0.0115(7) -0.0090(9)
C15 0.0794(12) 0.0815(14) 0.0628(11) 0.0130(11) -0.0267(9) -0.0120(10)
C16 0.0909(13) 0.0687(12) 0.0485(9) 0.0011(11) -0.0121(9) -0.0154(9)
C17 0.0725(10) 0.0512(10) 0.0505(8) 0.0064(8) 0.0025(7) -0.0093(7)
C18 0.0648(10) 0.0470(9) 0.0595(9) 0.0186(8) 0.0050(7) 0.0040(8)
C19 0.1280(18) 0.0886(16) 0.0490(9) -0.0409(14) 0.0193(11) 0.0009(10)
N1 0.0453(6) 0.0355(6) 0.0481(6) 0.0064(5) 0.0005(5) 0.0005(5)
N2 0.0918(11) 0.0550(10) 0.0434(7) -0.0256(9) 0.0074(7) -0.0029(7)
O1 0.1657(16) 0.0489(8) 0.0896(10) -0.0124(10) 0.0174(10) 0.0192(8)
O2 0.0892(10) 0.1105(13) 0.0938(10) -0.0478(10) 0.0260(8) 0.0015(9)
O3 0.0655(7) 0.0546(7) 0.0520(6) 0.0232(6) -0.0089(5) -0.0131(5)
C1' 0.0753(11) 0.0482(9) 0.0495(8) 0.0097(8) 0.0102(8) 0.0058(7)
C2' 0.0899(14) 0.0777(14) 0.0581(10) -0.0002(11) -0.0018(9) -0.0064(10)
C3' 0.0700(13) 0.122(2) 0.0840(14) -0.0153(13) -0.0001(11) -0.0111(14)
C4' 0.0569(11) 0.121(2) 0.0831(13) -0.0001(12) 0.0162(9) -0.0044(13)
C5' 0.0613(10) 0.0808(13) 0.0586(9) 0.0073(10) 0.0120(8) -0.0063(9)
C6' 0.0564(9) 0.0486(9) 0.0504(8) 0.0075(7) 0.0094(7) 0.0045(7)
C7' 0.0547(8) 0.0450(9) 0.0597(9) 0.0052(7) 0.0134(7) 0.0044(7)
C8' 0.0667(10) 0.0389(8) 0.0731(10) 0.0055(8) 0.0069(8) 0.0052(8)
C9' 0.0464(8) 0.0317(7) 0.0635(9) -0.0029(6) 0.0116(6) -0.0035(7)
C10' 0.0513(8) 0.0364(8) 0.0631(9) 0.0057(7) 0.0079(7) -0.0049(7)
C11' 0.0714(10) 0.0366(8) 0.0728(10) -0.0094(8) -0.0074(8) 0.0014(8)
C12' 0.0550(9) 0.0368(8) 0.0657(9) 0.0025(7) 0.0064(7) -0.0025(7)
C13' 0.0453(7) 0.0366(8) 0.0621(9) 0.0034(6) 0.0089(6) -0.0047(7)
C14' 0.0602(10) 0.0477(10) 0.0731(11) -0.0001(8) 0.0045(8) -0.0128(9)
C15' 0.0782(12) 0.0709(13) 0.0621(10) 0.0071(10) 0.0010(9) -0.0137(10)
C16' 0.0832(13) 0.0721(13) 0.0612(10) 0.0139(11) 0.0107(9) 0.0044(10)
C17' 0.0777(11) 0.0460(9) 0.0713(11) 0.0043(9) 0.0119(9) 0.0064(9)
C18' 0.0774(11) 0.0334(8) 0.0827(12) 0.0009(8) 0.0189(9) -0.0100(8)
C19' 0.0963(14) 0.0680(12) 0.0558(9) 0.0215(11) 0.0220(9) 0.0034(9)
N1' 0.0574(7) 0.0292(6) 0.0654(8) 0.0036(6) 0.0122(6) -0.0013(6)
N2' 0.0712(10) 0.0674(11) 0.0719(9) 0.0242(9) 0.0024(8) -0.0161(8)
O1' 0.1246(13) 0.0847(11) 0.1221(13) 0.0457(10) -0.0010(10) -0.0476(11)
O2' 0.0779(11) 0.1486(18) 0.208(2) -0.0084(12) 0.0644(13) -0.0781(17)
O3' 0.0954(9) 0.0313(6) 0.0773(8) -0.0069(6) -0.0131(7) 0.0029(6)

loop_
_atom_type_symbol
_atom_type_description
_atom_type_scat_dispersion_real
_atom_type_scat_dispersion_imag
_atom_type_scat_source
C C 0.0033 0.0016 'International Tables Vol C Tables 4.2.6.8 and 6.1.1.4'
H H 0.0000 0.0000 'International Tables Vol C Tables 4.2.6.8 and 6.1.1.4'
N N 0.0061 0.0033 'International Tables Vol C Tables 4.2.6.8 and 6.1.1.4'
O O 0.0106 0.0060 'International Tables Vol C Tables 4.2.6.8 and 6.1.1.4'

loop_
_geom_angle_atom_site_label_1
_geom_angle_atom_site_label_2
_geom_angle_atom_site_label_3
_geom_angle
C2 C1 C6 117.65(19)
C2 C1 C19 119.08(18)
C6 C1 C19 123.24(16)
C3 C2 C1 122.31(19)
C3 C2 H2 118.8
C1 C2 H2 118.8
C2 C3 C4 119.94(18)
C2 C3 H3 120.0
C4 C3 H3 120.0
C3 C4 C5 119.4(2)
C3 C4 H4 120.3
C5 C4 H4 120.3
C4 C5 C6 121.66(18)
C4 C5 H5 119.2
C6 C5 H5 119.2
C5 C6 C1 119.01(15)
C5 C6 C7 120.46(13)
C1 C6 C7 120.51(14)
C6 C7 C8 117.47(13)
C6 C7 C10 115.17(12)
C8 C7 C10 102.16(11)
C6 C7 H7 107.1
C8 C7 H7 107.1
C10 C7 H7 107.1
N1 C8 C7 106.62(12)
N1 C8 H8A 110.4
C7 C8 H8A 110.4
N1 C8 H8B 110.4
C7 C8 H8B 110.4
H8A C8 H8B 108.6
N1 C9 C13 114.98(11)
N1 C9 C10 99.98(10)
C13 C9 C10 111.29(12)
N1 C9 H9 110.1
C13 C9 H9 110.1
C10 C9 H9 110.1
C11 C10 N2 109.22(13)
C11 C10 C9 109.73(11)
N2 C10 C9 111.27(12)
C11 C10 C7 115.32(11)
N2 C10 C7 108.45(11)
C9 C10 C7 102.74(11)
O3 C11 C10 112.54(11)
O3 C11 H11A 109.1
C10 C11 H11A 109.1
O3 C11 H11B 109.1
C10 C11 H11B 109.1
H11A C11 H11B 107.8
O3 C12 C13 122.84(12)
O3 C12 C17 115.78(13)
C13 C12 C17 121.33(13)
C12 C13 C14 117.51(14)
C12 C13 C9 120.82(12)
C14 C13 C9 121.55(14)
C15 C14 C13 121.36(17)
C15 C14 H14 119.3
C13 C14 H14 119.3
C16 C15 C14 119.96(16)
C16 C15 H15 120.0
C14 C15 H15 120.0
C15 C16 C17 120.16(16)
C15 C16 H16 119.9
C17 C16 H16 119.9
C16 C17 C12 119.64(16)
C16 C17 H17 120.2
C12 C17 H17 120.2
N1 C18 H18A 109.5
N1 C18 H18B 109.5
H18A C18 H18B 109.5
N1 C18 H18C 109.5
H18A C18 H18C 109.5
H18B C18 H18C 109.5
C1 C19 H19A 109.5
C1 C19 H19B 109.5
H19A C19 H19B 109.5
C1 C19 H19C 109.5
H19A C19 H19C 109.5
H19B C19 H19C 109.5
C18 N1 C8 111.69(12)
C18 N1 C9 114.03(11)
C8 N1 C9 106.14(11)
O1 N2 O2 123.89(18)
O1 N2 C10 118.48(17)
O2 N2 C10 117.53(17)
C12 O3 C11 117.34(11)
C2' C1' C6' 118.24(16)
C2' C1' C19' 118.69(17)
C6' C1' C19' 123.06(17)
C3' C2' C1' 122.21(18)
C3' C2' H2' 118.9
C1' C2' H2' 118.9
C2' C3' C4' 119.36(19)
C2' C3' H3' 120.3
C4' C3' H3' 120.3
C3' C4' C5' 120.05(19)
C3' C4' H4' 120.0
C5' C4' H4' 120.0
C4' C5' C6' 121.26(17)
C4' C5' H5' 119.4
C6' C5' H5' 119.4
C5' C6' C1' 118.87(15)
C5' C6' C7' 119.41(14)
C1' C6' C7' 121.70(14)
C6' C7' C8' 114.66(13)
C6' C7' C10' 115.53(13)
C8' C7' C10' 101.78(12)
C6' C7' H7' 108.2
C8' C7' H7' 108.2
C10' C7' H7' 108.2
N1' C8' C7' 104.55(13)
N1' C8' H8'1 110.8
C7' C8' H8'1 110.8
N1' C8' H8'2 110.8
C7' C8' H8'2 110.8
H8'1 C8' H8'2 108.9
N1' C9' C13' 115.03(12)
N1' C9' C10' 99.63(11)
C13' C9' C10' 113.60(12)
N1' C9' H9' 109.4
C13' C9' H9' 109.4
C10' C9' H9' 109.4
C11' C10' N2' 108.64(14)
C11' C10' C9' 108.88(13)
N2' C10' C9' 111.49(12)
C11' C10' C7' 114.13(13)
N2' C10' C7' 108.68(13)
C9' C10' C7' 105.03(12)
O3' C11' C10' 112.02(13)
O3' C11' H11C 109.2
C10' C11' H11C 109.2
O3' C11' H11D 109.2
C10' C11' H11D 109.2
H11C C11' H11D 107.9
O3' C12' C17' 117.13(14)
O3' C12' C13' 121.77(14)
C17' C12' C13' 121.03(15)
C14' C13' C12' 117.46(15)
C14' C13' C9' 121.72(14)
C12' C13' C9' 120.74(14)
C15' C14' C13' 121.74(17)
C15' C14' H14' 119.1
C13' C14' H14' 119.1
C16' C15' C14' 119.55(17)
C16' C15' H15' 120.2
C14' C15' H15' 120.2
C17' C16' C15' 120.04(18)
C17' C16' H16' 120.0
C15' C16' H16' 120.0
C16' C17' C12' 120.13(17)
C16' C17' H17' 119.9
C12' C17' H17' 119.9
N1' C18' H18D 109.5
N1' C18' H18E 109.5
H18D C18' H18E 109.5
N1' C18' H18F 109.5
H18D C18' H18F 109.5
H18E C18' H18F 109.5
C1' C19' H19D 109.5
C1' C19' H19E 109.5
H19D C19' H19E 109.5
C1' C19' H19F 109.5
H19D C19' H19F 109.5
H19E C19' H19F 109.5
C18' N1' C8' 111.94(13)
C18' N1' C9' 114.55(12)
C8' N1' C9' 102.66(12)
O2' N2' O1' 122.81(19)
O2' N2' C10' 119.06(17)
O1' N2' C10' 118.12(18)
C12' O3' C11' 115.47(12)

loop_
_geom_bond_atom_site_label_1
_geom_bond_atom_site_label_2
_geom_bond_distance
C1 C2 1.392(3)
C1 C6 1.402(2)
C1 C19 1.503(3)
C2 C3 1.361(3)
C2 H2 0.9300
C3 C4 1.362(3)
C3 H3 0.9300
C4 C5 1.379(2)
C4 H4 0.9300
C5 C6 1.381(2)
C5 H5 0.9300
C6 C7 1.5183(19)
C7 C8 1.542(2)
C7 C10 1.5507(19)
C7 H7 0.9800
C8 N1 1.4666(18)
C8 H8A 0.9700
C8 H8B 0.9700
C9 N1 1.4705(19)
C9 C13 1.5020(19)
C9 C10 1.5234(19)
C9 H9 0.9800
C10 C11 1.510(2)
C10 N2 1.516(2)
C11 O3 1.4266(17)
C11 H11A 0.9700
C11 H11B 0.9700
C12 O3 1.3679(16)
C12 C13 1.386(2)
C12 C17 1.387(2)
C13 C14 1.389(2)
C14 C15 1.381(2)
C14 H14 0.9300
C15 C16 1.369(3)
C15 H15 0.9300
C16 C17 1.375(2)
C16 H16 0.9300
C17 H17 0.9300
C18 N1 1.4576(19)
C18 H18A 0.9600
C18 H18B 0.9600
C18 H18C 0.9600
C19 H19A 0.9600
C19 H19B 0.9600
C19 H19C 0.9600
N2 O1 1.207(2)
N2 O2 1.226(2)
C1' C2' 1.396(3)
C1' C6' 1.399(2)
C1' C19' 1.496(2)
C2' C3' 1.365(3)
C2' H2' 0.9300
C3' C4' 1.372(3)
C3' H3' 0.9300
C4' C5' 1.379(3)
C4' H4' 0.9300
C5' C6' 1.390(2)
C5' H5' 0.9300
C6' C7' 1.521(2)
C7' C8' 1.535(2)
C7' C10' 1.565(2)
C7' H7' 0.9800
C8' N1' 1.456(2)
C8' H8'1 0.9700
C8' H8'2 0.9700
C9' N1' 1.4724(19)
C9' C13' 1.506(2)
C9' C10' 1.531(2)
C9' H9' 0.9800
C10' C11' 1.507(2)
C10' N2' 1.522(2)
C11' O3' 1.424(2)
C11' H11C 0.9700
C11' H11D 0.9700
C12' O3' 1.3730(19)
C12' C17' 1.381(2)
C12' C13' 1.389(2)
C13' C14' 1.388(2)
C14' C15' 1.376(3)
C14' H14' 0.9300
C15' C16' 1.376(3)
C15' H15' 0.9300
C16' C17' 1.371(3)
C16' H16' 0.9300
C17' H17' 0.9300
C18' N1' 1.454(2)
C18' H18D 0.9600
C18' H18E 0.9600
C18' H18F 0.9600
C19' H19D 0.9600
C19' H19E 0.9600
C19' H19F 0.9600
N2' O2' 1.176(2)
N2' O1' 1.198(2)

loop_
_geom_hbond_atom_site_label_D
_geom_hbond_atom_site_label_H
_geom_hbond_atom_site_label_A
_geom_hbond_site_symmetry_A
_geom_hbond_distance_DH
_geom_hbond_distance_HA
_geom_hbond_distance_DA
_geom_hbond_angle_DHA
C15 H15 O1' 1_545 0.93 2.60 3.282(3) 131
C4' H4' O2 3_665 0.93 2.56 3.407(3) 152
C14' H14' O2 . 0.93 2.59 3.327(2) 136
C19' H19F O1' . 0.96 2.54 3.391(3) 148
C18 H18A Cg11 1_545 0.96 2.92 3.854(2) 166
C19' H19E Cg3 4_555 0.96 2.94 3.811(3) 152

loop_
_geom_torsion_atom_site_label_1
_geom_torsion_atom_site_label_2
_geom_torsion_atom_site_label_3
_geom_torsion_atom_site_label_4
_geom_torsion
C6 C1 C2 C3 -1.2(3)
C19 C1 C2 C3 176.7(2)
C1 C2 C3 C4 -1.0(3)
C2 C3 C4 C5 1.9(3)
C3 C4 C5 C6 -0.7(3)
C4 C5 C6 C1 -1.5(3)
C4 C5 C6 C7 176.76(16)
C2 C1 C6 C5 2.4(2)
C19 C1 C6 C5 -175.46(17)
C2 C1 C6 C7 -175.85(15)
C19 C1 C6 C7 6.3(2)
C5 C6 C7 C8 40.3(2)
C1 C6 C7 C8 -141.51(15)
C5 C6 C7 C10 -80.15(18)
C1 C6 C7 C10 98.06(16)
C6 C7 C8 N1 -131.16(13)
C10 C7 C8 N1 -4.12(16)
N1 C9 C10 C11 77.41(13)
C13 C9 C10 C11 -44.51(16)
N1 C9 C10 N2 -161.60(11)
C13 C9 C10 N2 76.48(15)
N1 C9 C10 C7 -45.74(13)
C13 C9 C10 C7 -167.66(11)
C6 C7 C10 C11 39.70(18)
C8 C7 C10 C11 -88.80(15)
C6 C7 C10 N2 -83.10(16)
C8 C7 C10 N2 148.40(14)
C6 C7 C10 C9 159.04(12)
C8 C7 C10 C9 30.53(14)
N2 C10 C11 O3 -63.92(15)
C9 C10 C11 O3 58.29(16)
C7 C10 C11 O3 173.69(12)
O3 C12 C13 C14 174.98(15)
C17 C12 C13 C14 -2.1(2)
O3 C12 C13 C9 -0.9(2)
C17 C12 C13 C9 -177.98(14)
N1 C9 C13 C12 -94.95(16)
C10 C9 C13 C12 17.80(19)
N1 C9 C13 C14 89.33(18)
C10 C9 C13 C14 -157.91(15)
C12 C13 C14 C15 2.6(3)
C9 C13 C14 C15 178.41(17)
C13 C14 C15 C16 -1.3(3)
C14 C15 C16 C17 -0.5(3)
C15 C16 C17 C12 1.0(3)
O3 C12 C17 C16 -176.89(16)
C13 C12 C17 C16 0.4(3)
C7 C8 N1 C18 -150.02(13)
C7 C8 N1 C9 -25.18(15)
C13 C9 N1 C18 -73.23(15)
C10 C9 N1 C18 167.51(12)
C13 C9 N1 C8 163.38(12)
C10 C9 N1 C8 44.12(13)
C11 C10 N2 O1 -27.39(18)
C9 C10 N2 O1 -148.68(15)
C7 C10 N2 O1 99.03(17)
C11 C10 N2 O2 156.01(14)
C9 C10 N2 O2 34.72(18)
C7 C10 N2 O2 -77.57(16)
C13 C12 O3 C11 13.4(2)
C17 C12 O3 C11 -169.35(14)
C10 C11 O3 C12 -42.60(18)
C6' C1' C2' C3' 1.2(3)
C19' C1' C2' C3' -179.5(2)
C1' C2' C3' C4' -0.3(4)
C2' C3' C4' C5' -0.6(4)
C3' C4' C5' C6' 0.5(4)
C4' C5' C6' C1' 0.5(3)
C4' C5' C6' C7' -177.83(19)
C2' C1' C6' C5' -1.3(3)
C19' C1' C6' C5' 179.42(17)
C2' C1' C6' C7' 177.01(16)
C19' C1' C6' C7' -2.3(2)
C5' C6' C7' C8' 33.4(2)
C1' C6' C7' C8' -144.85(15)
C5' C6' C7' C10' -84.50(19)
C1' C6' C7' C10' 97.23(18)
C6' C7' C8' N1' -103.29(15)
C10' C7' C8' N1' 22.18(15)
N1' C9' C10' C11' 86.74(14)
C13' C9' C10' C11' -36.11(17)
N1' C9' C10' N2' -153.42(13)
C13' C9' C10' N2' 83.73(16)
N1' C9' C10' C7' -35.89(14)
C13' C9' C10' C7' -158.74(12)
C6' C7' C10' C11' 14.51(19)
C8' C7' C10' C11' -110.37(15)
C6' C7' C10' N2' -106.91(15)
C8' C7' C10' N2' 128.21(14)
C6' C7' C10' C9' 133.68(13)
C8' C7' C10' C9' 8.79(15)
N2' C10' C11' O3' -62.29(18)
C9' C10' C11' O3' 59.30(18)
C7' C10' C11' O3' 176.27(13)
O3' C12' C13' C14' 176.47(15)
C17' C12' C13' C14' -0.5(2)
O3' C12' C13' C9' -0.1(2)
C17' C12' C13' C9' -177.13(15)
N1' C9' C13' C14' 78.02(18)
C10' C9' C13' C14' -168.05(14)
N1' C9' C13' C12' -105.52(16)
C10' C9' C13' C12' 8.41(19)
C12' C13' C14' C15' 2.1(2)
C9' C13' C14' C15' 178.67(15)
C13' C14' C15' C16' -2.1(3)
C14' C15' C16' C17' 0.4(3)
C15' C16' C17' C12' 1.1(3)
O3' C12' C17' C16' -178.20(16)
C13' C12' C17' C16' -1.1(3)
C7' C8' N1' C18' -170.11(13)
C7' C8' N1' C9' -46.77(15)
C13' C9' N1' C18' -65.66(17)
C10' C9' N1' C18' 172.51(13)
C13' C9' N1' C8' 172.76(12)
C10' C9' N1' C8' 50.93(14)
C11' C10' N2' O2' 150.5(2)
C9' C10' N2' O2' 30.5(3)
C7' C10' N2' O2' -84.8(2)
C11' C10' N2' O1' -30.5(2)
C9' C10' N2' O1' -150.48(17)
C7' C10' N2' O1' 94.22(19)
C17' C12' O3' C11' -160.04(15)
C13' C12' O3' C11' 22.9(2)
C10' C11' O3' C12' -53.5(2)
